data_7251199
loop_
_publ_author_name
'de Meester, Jos\'ephine'
'Shemchuk, Oleksii'
'Collard, Laurent'
'Wouters, Johan'
'Robeyns, Koen'
'Leyssens, Tom'

_publ_section_title
;
 Solvent selection as a major determinant of chiral resolution outcomes:
 The BINOL-DACH case study
;
_journal_name_full CrystEngComm
_journal_paper_doi 10.1039/D5CE00706B
_journal_year 2025
_chemical_absolute_configuration rm
_chemical_formula_moiety 'C20 H14 O2, C6 H14 N2'
_chemical_formula_sum 'C26 H28 N2 O2'
_chemical_formula_weight 400.50
_chemical_name_common 'BINOL +  DACH'
_chemical_name_systematic '1,1'-bi-2-naphtol + trans-cyclohexane-1,2-diamine'
_space_group_crystal_system orthorhombic
_space_group_IT_number 19
_space_group_name_Hall 'P 2ac 2ab'
_space_group_name_H-M_alt 'P 21 21 21'
_atom_sites_solution_hydrogens mixed
_atom_sites_solution_primary dual
_audit_creation_method SHELXL-2018/3
_audit_update_record
;
2025-07-06 deposited with the CCDC.	2025-10-29 downloaded from the CCDC.
;
_cell_angle_alpha 90
_cell_angle_beta 90
_cell_angle_gamma 90
_cell_formula_units_Z 8
_cell_length_a 9.85511(18)
_cell_length_b 15.3092(3)
_cell_length_c 28.2920(6)
_cell_measurement_reflns_used 12770
_cell_measurement_temperature 150(2)
_cell_measurement_theta_max 26.0490
_cell_measurement_theta_min 3.0070
_cell_volume 4268.52(15)
_computing_cell_refinement
;
CrysAlisPro, Agilent Technologies,
Version 1.171.37.35 (release 13-08-2014 CrysAlis171 .NET)
(compiled Aug 13 2014,18:06:01)
;
_computing_data_collection MAR
_computing_data_reduction
;
CrysAlisPro, Agilent Technologies,
Version 1.171.37.35 (release 13-08-2014 CrysAlis171 .NET)
(compiled Aug 13 2014,18:06:01)
;
_computing_molecular_graphics 'MERCURY (Macrae et al., 2008)'
_computing_publication_material
;
'MERCURY (Macrae et al., 2008), Platon (Spek, 2009)'
;
_computing_structure_refinement 'SHELXL-2018/3 (Sheldrick, 2018)'
_computing_structure_solution 'SHELXT (Sheldrick, 2015)'
_diffrn_ambient_temperature 150(2)
_diffrn_measured_fraction_theta_full 0.994
_diffrn_measured_fraction_theta_max 0.994
_diffrn_measurement_device_type 'MAR345 image plate'
_diffrn_measurement_method
;
'220 images, \D\F 1.0\% '
;
_diffrn_radiation_type MoK\a
_diffrn_radiation_wavelength 0.71073
_diffrn_reflns_av_R_equivalents 0.0484
_diffrn_reflns_av_unetI/netI 0.0338
_diffrn_reflns_Laue_measured_fraction_full 0.994
_diffrn_reflns_Laue_measured_fraction_max 0.994
_diffrn_reflns_limit_h_max 12
_diffrn_reflns_limit_h_min -12
_diffrn_reflns_limit_k_max 18
_diffrn_reflns_limit_k_min -18
_diffrn_reflns_limit_l_max 35
_diffrn_reflns_limit_l_min -34
_diffrn_reflns_number 37239
_diffrn_reflns_point_group_measured_fraction_full 0.996
_diffrn_reflns_point_group_measured_fraction_max 0.996
_diffrn_reflns_theta_full 25.242
_diffrn_reflns_theta_max 26.152
_diffrn_reflns_theta_min 2.990
_diffrn_source 'Incoatec microfocus source'
_exptl_absorpt_coefficient_mu 0.079
_exptl_absorpt_correction_T_max 1.00000
_exptl_absorpt_correction_T_min 0.60486
_exptl_absorpt_correction_type multi-scan
_exptl_absorpt_process_details
;
CrysAlisPro, Agilent Technologies,
Version 1.171.37.35 (release 13-08-2014 CrysAlis171 .NET)
(compiled Aug 13 2014,18:06:01)
Empirical absorption correction using spherical harmonics,
 implemented in SCALE3 ABSPACK scaling algorithm.
;
_exptl_crystal_colour colourless
_exptl_crystal_density_diffrn 1.246
_exptl_crystal_description plate
_exptl_crystal_F_000 1712
_exptl_crystal_recrystallization_method 'Re-crystallisation from solvent: methanol'
_exptl_crystal_size_max 0.40
_exptl_crystal_size_mid 0.27
_exptl_crystal_size_min 0.04
_refine_diff_density_max 0.193
_refine_diff_density_min -0.193
_refine_diff_density_rms 0.036
_refine_ls_abs_structure_details
;
 Flack x determined using 2995 quotients [(I+)-(I-)]/[(I+)+(I-)]
 (Parsons, Flack and Wagner, Acta Cryst. B69 (2013) 249-259).
;
_refine_ls_abs_structure_Flack 0.3(4)
_refine_ls_extinction_method none
_refine_ls_goodness_of_fit_ref 1.059
_refine_ls_hydrogen_treatment mixed
_refine_ls_matrix_type full
_refine_ls_number_parameters 565
_refine_ls_number_reflns 8486
_refine_ls_number_restraints 20
_refine_ls_restrained_S_all 1.058
_refine_ls_R_factor_all 0.0459
_refine_ls_R_factor_gt 0.0363
_refine_ls_shift/su_max 0.000
_refine_ls_shift/su_mean 0.000
_refine_ls_structure_factor_coef Fsqd
_refine_ls_weighting_details 'w=1/[\s^2^(Fo^2^)+(0.0237P)^2^+1.6451P] where P=(Fo^2^+2Fc^2^)/3'
_refine_ls_weighting_scheme calc
_refine_ls_wR_factor_gt 0.0787
_refine_ls_wR_factor_ref 0.0823
_reflns_Friedel_coverage 0.791
_reflns_Friedel_fraction_full 0.999
_reflns_Friedel_fraction_max 0.997
_reflns_number_gt 7460
_reflns_number_total 8486
_reflns_threshold_expression 'I > 2\s(I)'
_cod_data_source_file d5ce00706b2.cif
_cod_data_source_block jdm_RBIN_RRDACH
_cod_original_cell_volume 4268.53(15)
_cod_database_code 7251199
_shelx_shelxl_version_number 2018/3
_shelx_space_group_comment
;
The symmetry employed for this shelxl refinement is uniquely defined
by the following loop, which should always be used as a source of
symmetry information in preference to the above space-group names.
They are only intended as comments.
;

loop_
_space_group_symop_operation_xyz
'x, y, z'
'-x+1/2, -y, z+1/2'
'x+1/2, -y+1/2, -z'
'-x, y+1/2, -z+1/2'

loop_
_atom_site_label
_atom_site_type_symbol
_atom_site_fract_x
_atom_site_fract_y
_atom_site_fract_z
_atom_site_U_iso_or_equiv
_atom_site_adp_type
_atom_site_occupancy
_atom_site_site_symmetry_order
_atom_site_calc_flag
_atom_site_refinement_flags_posn
_atom_site_refinement_flags_adp
_atom_site_refinement_flags_occupancy
_atom_site_disorder_assembly
_atom_site_disorder_group
O1 O 0.23905(17) 0.58282(11) 0.72248(6) 0.0231(4) Uani 1 1 d . . . . .
H1 H 0.219829 0.533267 0.733327 0.035 Uiso 1 1 calc R U . . .
C2 C 0.2096(2) 0.64483(15) 0.75526(9) 0.0204(5) Uani 1 1 d . . . . .
C3 C 0.2392(3) 0.73173(17) 0.74147(10) 0.0276(6) Uani 1 1 d . . . . .
H3 H 0.274933 0.742944 0.710879 0.033 Uiso 1 1 calc R U . . .
C4 C 0.2167(3) 0.79922(17) 0.77176(10) 0.0295(6) Uani 1 1 d . . . . .
H4 H 0.237614 0.857075 0.762049 0.035 Uiso 1 1 calc R U . . .
C5 C 0.1628(3) 0.78487(16) 0.81746(10) 0.0244(6) Uani 1 1 d . . . . .
C6 C 0.1368(3) 0.85411(17) 0.84952(11) 0.0313(7) Uani 1 1 d . . . . .
H6 H 0.158602 0.912256 0.840592 0.038 Uiso 1 1 calc R U . . .
C7 C 0.0812(3) 0.83899(18) 0.89289(11) 0.0328(7) Uani 1 1 d . . . . .
H7 H 0.061980 0.886394 0.913502 0.039 Uiso 1 1 calc R U . . .
C8 C 0.0525(3) 0.75291(18) 0.90694(10) 0.0299(6) Uani 1 1 d . . . . .
H8 H 0.014743 0.742275 0.937294 0.036 Uiso 1 1 calc R U . . .
C9 C 0.0784(3) 0.68409(16) 0.87723(9) 0.0240(6) Uani 1 1 d . . . . .
H9 H 0.059438 0.626297 0.887509 0.029 Uiso 1 1 calc R U . . .
C10 C 0.1330(2) 0.69763(15) 0.83155(9) 0.0203(5) Uani 1 1 d . . . . .
C11 C 0.1571(2) 0.62720(15) 0.79939(9) 0.0186(5) Uani 1 1 d . . . . .
C12 C 0.1307(3) 0.53463(15) 0.81368(8) 0.0198(5) Uani 1 1 d . . . . .
C13 C 0.2445(3) 0.47859(15) 0.82352(8) 0.0222(5) Uani 1 1 d . . . . .
C14 C 0.3805(3) 0.50784(17) 0.82117(10) 0.0288(6) Uani 1 1 d . . . . .
H14 H 0.398336 0.567324 0.813915 0.035 Uiso 1 1 calc R U . . .
C15 C 0.4867(3) 0.4524(2) 0.82910(12) 0.0395(7) Uani 1 1 d . . . . .
H15 H 0.577058 0.473707 0.827408 0.047 Uiso 1 1 calc R U . . .
C16 C 0.4633(3) 0.3640(2) 0.83975(12) 0.0411(8) Uani 1 1 d . . . . .
H16 H 0.537643 0.325566 0.844519 0.049 Uiso 1 1 calc R U . . .
C17 C 0.3342(3) 0.33374(18) 0.84320(10) 0.0367(7) Uani 1 1 d . . . . .
H17 H 0.319210 0.274199 0.851083 0.044 Uiso 1 1 calc R U . . .
C18 C 0.2213(3) 0.38926(16) 0.83527(9) 0.0258(6) Uani 1 1 d . . . . .
C19 C 0.0861(3) 0.35793(16) 0.83745(10) 0.0298(6) Uani 1 1 d . . . . .
H19 H 0.069409 0.298897 0.846007 0.036 Uiso 1 1 calc R U . . .
C20 C -0.0198(3) 0.41163(16) 0.82739(9) 0.0276(6) Uani 1 1 d . . . . .
H20 H -0.109637 0.389257 0.828299 0.033 Uiso 1 1 calc R U . . .
C21 C 0.0019(3) 0.50086(16) 0.81553(9) 0.0216(5) Uani 1 1 d . . . . .
O22 O -0.11368(18) 0.54650(11) 0.80587(7) 0.0273(4) Uani 1 1 d . . . . .
H22 H -0.093647 0.598381 0.799190 0.041 Uiso 1 1 calc R U . . .
O31 O 0.8810(2) 0.77817(11) 0.53910(7) 0.0332(5) Uani 1 1 d . . . . .
H31 H 0.889363 0.824590 0.523549 0.050 Uiso 1 1 calc R U . . .
C32 C 0.8389(3) 0.71326(16) 0.51008(9) 0.0244(6) Uani 1 1 d . . . . .
C33 C 0.8128(3) 0.72787(18) 0.46156(10) 0.0287(6) Uani 1 1 d . . . . .
H33 H 0.822320 0.784904 0.448757 0.034 Uiso 1 1 calc R U . . .
C34 C 0.7740(3) 0.66032(19) 0.43302(10) 0.0300(6) Uani 1 1 d . . . . .
H34 H 0.758323 0.670949 0.400390 0.036 Uiso 1 1 calc R U . . .
C35 C 0.7568(3) 0.57460(17) 0.45116(9) 0.0244(6) Uani 1 1 d . . . . .
C36 C 0.7227(3) 0.50212(19) 0.42212(10) 0.0309(6) Uani 1 1 d . . . . .
H36 H 0.712791 0.510253 0.389007 0.037 Uiso 1 1 calc R U . . .
C37 C 0.7040(3) 0.42095(19) 0.44106(11) 0.0340(7) Uani 1 1 d . . . . .
H37 H 0.682884 0.372867 0.421147 0.041 Uiso 1 1 calc R U . . .
C38 C 0.7160(3) 0.40877(17) 0.49021(10) 0.0284(6) Uani 1 1 d . . . . .
H38 H 0.699551 0.352733 0.503437 0.034 Uiso 1 1 calc R U . . .
C39 C 0.7512(3) 0.47663(15) 0.51910(10) 0.0229(5) Uani 1 1 d . . . . .
H39 H 0.759165 0.467045 0.552157 0.027 Uiso 1 1 calc R U . . .
C40 C 0.7761(2) 0.56143(15) 0.50041(9) 0.0193(5) Uani 1 1 d . . . . .
C41 C 0.8206(2) 0.63160(15) 0.52961(9) 0.0195(5) Uani 1 1 d . . . . .
C42 C 0.8541(3) 0.61680(15) 0.58033(9) 0.0192(5) Uani 1 1 d . . . . .
C43 C 0.7501(3) 0.60999(15) 0.61539(9) 0.0200(5) Uani 1 1 d . . . . .
C44 C 0.6108(3) 0.62157(16) 0.60401(10) 0.0247(6) Uani 1 1 d . . . . .
H44 H 0.585245 0.634438 0.572392 0.030 Uiso 1 1 calc R U . . .
C45 C 0.5130(3) 0.61433(18) 0.63827(11) 0.0319(7) Uani 1 1 d . . . . .
H45 H 0.420386 0.622678 0.630140 0.038 Uiso 1 1 calc R U . . .
C46 C 0.5479(3) 0.59477(18) 0.68515(11) 0.0319(7) Uani 1 1 d . . . . .
H46 H 0.479021 0.589127 0.708435 0.038 Uiso 1 1 calc R U . . .
C47 C 0.6811(3) 0.58383(17) 0.69732(10) 0.0282(6) Uani 1 1 d . . . . .
H47 H 0.703995 0.569945 0.729056 0.034 Uiso 1 1 calc R U . . .
C48 C 0.7853(3) 0.59295(15) 0.66320(9) 0.0215(5) Uani 1 1 d . . . . .
C49 C 0.9245(3) 0.58555(16) 0.67525(9) 0.0229(5) Uani 1 1 d . . . . .
H49 H 0.949481 0.574543 0.707130 0.027 Uiso 1 1 calc R U . . .
C50 C 1.0228(3) 0.59400(16) 0.64179(9) 0.0239(6) Uani 1 1 d . . . . .
H50 H 1.115619 0.590086 0.650616 0.029 Uiso 1 1 calc R U . . .
C51 C 0.9877(2) 0.60857(16) 0.59395(9) 0.0206(5) Uani 1 1 d . . . . .
O52 O 1.09593(18) 0.61370(12) 0.56448(6) 0.0282(4) Uani 1 1 d . . . . .
H52 H 1.068764 0.622331 0.536726 0.042 Uiso 1 1 calc R U . . .
N61 N 0.8488(2) 0.71642(14) 0.77411(8) 0.0248(5) Uani 1 1 d D . . . .
H61A H 0.797(3) 0.7098(19) 0.7471(7) 0.037 Uiso 1 1 d D U . . .
H61B H 0.924(2) 0.7460(18) 0.7685(11) 0.037 Uiso 1 1 d D U . . .
C62 C 0.7694(3) 0.76315(15) 0.81029(9) 0.0214(5) Uani 1 1 d D . . . .
H62 H 0.825345 0.765309 0.839754 0.026 Uiso 1 1 calc R U . . .
C63 C 0.6409(3) 0.71106(17) 0.82145(10) 0.0315(6) Uani 1 1 d . . . . .
H63A H 0.583856 0.707534 0.792702 0.038 Uiso 1 1 calc R U . . .
H63B H 0.666410 0.650828 0.830560 0.038 Uiso 1 1 calc R U . . .
C64 C 0.5590(3) 0.7524(2) 0.86122(12) 0.0389(7) Uani 1 1 d . . . . .
H64A H 0.611187 0.748583 0.891051 0.047 Uiso 1 1 calc R U . . .
H64B H 0.473446 0.719388 0.865516 0.047 Uiso 1 1 calc R U . . .
C65 C 0.5259(3) 0.8480(2) 0.85084(12) 0.0377(7) Uani 1 1 d . . . . .
H65A H 0.461202 0.851353 0.824142 0.045 Uiso 1 1 calc R U . . .
H65B H 0.482286 0.874659 0.878869 0.045 Uiso 1 1 calc R U . . .
C66 C 0.6543(3) 0.89880(17) 0.83851(10) 0.0286(6) Uani 1 1 d . . . . .
H66A H 0.629585 0.959535 0.830142 0.034 Uiso 1 1 calc R U . . .
H66B H 0.714327 0.900948 0.866548 0.034 Uiso 1 1 calc R U . . .
C67 C 0.7309(3) 0.85757(16) 0.79745(9) 0.0207(5) Uani 1 1 d D . . . .
H67 H 0.667982 0.855271 0.769752 0.025 Uiso 1 1 calc R U . . .
N68 N 0.8464(2) 0.91438(14) 0.78456(8) 0.0238(5) Uani 1 1 d D . . . .
H68A H 0.892(3) 0.8910(18) 0.7596(8) 0.036 Uiso 1 1 d D U . . .
H68B H 0.902(3) 0.915(2) 0.8096(8) 0.036 Uiso 1 1 d D U . . .
N71 N 0.0834(2) 0.44236(14) 0.99022(10) 0.0304(5) Uani 1 1 d D . . . .
H71A H 0.052(3) 0.458(2) 0.9617(8) 0.046 Uiso 1 1 d D U . . .
H71B H 0.021(3) 0.447(2) 1.0128(9) 0.046 Uiso 1 1 d D U . . .
C72 C 0.1954(2) 0.50320(16) 1.00226(9) 0.0212(5) Uani 1 1 d D . . . .
H72 H 0.233799 0.484845 1.033435 0.025 Uiso 1 1 calc R U . . .
C73 C 0.1433(3) 0.59659(16) 1.00734(10) 0.0255(6) Uani 1 1 d . . . . .
H73A H 0.076979 0.598919 1.033585 0.031 Uiso 1 1 calc R U . . .
H73B H 0.095520 0.613533 0.977962 0.031 Uiso 1 1 calc R U . . .
C74 C 0.2568(3) 0.66209(17) 1.01697(11) 0.0341(7) Uani 1 1 d . . . . .
H74A H 0.218803 0.721884 1.018419 0.041 Uiso 1 1 calc R U . . .
H74B H 0.299750 0.649001 1.047803 0.041 Uiso 1 1 calc R U . . .
C75 C 0.3627(3) 0.65690(18) 0.97783(11) 0.0340(7) Uani 1 1 d . . . . .
H75A H 0.321114 0.673907 0.947325 0.041 Uiso 1 1 calc R U . . .
H75B H 0.437723 0.697989 0.984650 0.041 Uiso 1 1 calc R U . . .
C76 C 0.4178(3) 0.56456(18) 0.97436(10) 0.0297(6) Uani 1 1 d . . . . .
H76A H 0.465652 0.550066 1.004118 0.036 Uiso 1 1 calc R U . . .
H76B H 0.484936 0.561982 0.948364 0.036 Uiso 1 1 calc R U . . .
C77 C 0.3078(3) 0.49613(16) 0.96546(9) 0.0218(5) Uani 1 1 d D . . . .
H77 H 0.268351 0.505200 0.933262 0.026 Uiso 1 1 calc R U . . .
N78 N 0.3717(2) 0.40864(15) 0.96775(8) 0.0266(5) Uani 1 1 d D . . . .
H78A H 0.444(2) 0.4073(18) 0.9484(10) 0.040 Uiso 1 1 d D U . . .
H78B H 0.311(3) 0.3685(17) 0.9573(10) 0.040 Uiso 1 1 d D U . . .

loop_
_atom_site_aniso_label
_atom_site_aniso_U_11
_atom_site_aniso_U_22
_atom_site_aniso_U_33
_atom_site_aniso_U_23
_atom_site_aniso_U_13
_atom_site_aniso_U_12
O1 0.0247(9) 0.0208(8) 0.0237(9) 0.0001(7) 0.0037(8) -0.0030(8)
C2 0.0162(12) 0.0182(12) 0.0269(14) 0.0012(10) -0.0012(10) -0.0003(10)
C3 0.0260(14) 0.0264(14) 0.0303(14) 0.0091(11) 0.0002(12) -0.0054(12)
C4 0.0295(15) 0.0169(12) 0.0421(17) 0.0073(11) -0.0069(13) -0.0051(11)
C5 0.0220(13) 0.0149(12) 0.0365(15) 0.0010(10) -0.0077(12) -0.0010(10)
C6 0.0286(15) 0.0145(12) 0.0508(19) -0.0033(12) -0.0103(14) 0.0002(11)
C7 0.0311(15) 0.0246(14) 0.0426(18) -0.0140(12) -0.0105(14) 0.0040(12)
C8 0.0294(15) 0.0303(15) 0.0302(15) -0.0083(12) -0.0043(12) 0.0035(12)
C9 0.0262(14) 0.0184(12) 0.0276(14) -0.0008(10) -0.0023(12) 0.0022(11)
C10 0.0177(12) 0.0146(11) 0.0287(14) -0.0011(10) -0.0052(11) 0.0001(10)
C11 0.0158(12) 0.0149(12) 0.0252(13) 0.0024(9) -0.0019(10) -0.0001(10)
C12 0.0278(14) 0.0139(11) 0.0177(12) -0.0006(9) 0.0014(10) 0.0009(11)
C13 0.0314(14) 0.0174(12) 0.0178(12) -0.0014(9) -0.0001(11) 0.0027(11)
C14 0.0322(16) 0.0210(13) 0.0332(15) 0.0005(11) -0.0059(12) 0.0025(12)
C15 0.0316(16) 0.0367(16) 0.050(2) -0.0010(15) -0.0117(15) 0.0081(13)
C16 0.0430(19) 0.0321(16) 0.048(2) 0.0020(14) -0.0121(15) 0.0174(15)
C17 0.057(2) 0.0199(14) 0.0330(16) 0.0038(11) -0.0068(15) 0.0110(14)
C18 0.0398(16) 0.0175(12) 0.0201(13) 0.0000(10) -0.0003(12) 0.0030(12)
C19 0.0497(18) 0.0119(12) 0.0278(15) 0.0013(10) 0.0055(13) -0.0015(12)
C20 0.0365(15) 0.0181(13) 0.0282(15) -0.0023(11) 0.0088(12) -0.0070(12)
C21 0.0281(14) 0.0170(12) 0.0197(13) -0.0004(10) 0.0053(11) 0.0016(11)
O22 0.0227(10) 0.0205(9) 0.0387(11) 0.0029(8) 0.0056(8) -0.0026(8)
O31 0.0443(12) 0.0146(9) 0.0407(12) 0.0008(8) -0.0052(10) -0.0034(9)
C32 0.0212(13) 0.0195(12) 0.0325(15) -0.0001(11) -0.0020(11) 0.0020(11)
C33 0.0277(14) 0.0239(14) 0.0345(15) 0.0107(11) -0.0016(12) 0.0012(12)
C34 0.0242(14) 0.0396(16) 0.0262(14) 0.0070(12) -0.0031(12) 0.0022(13)
C35 0.0145(12) 0.0288(14) 0.0298(14) -0.0008(11) -0.0036(10) 0.0026(11)
C36 0.0213(14) 0.0428(16) 0.0287(15) -0.0085(13) -0.0042(11) 0.0044(13)
C37 0.0226(14) 0.0345(16) 0.0450(18) -0.0179(14) -0.0033(12) -0.0015(13)
C38 0.0206(13) 0.0196(13) 0.0450(17) -0.0046(12) -0.0003(12) 0.0012(11)
C39 0.0150(12) 0.0227(13) 0.0310(14) -0.0011(10) 0.0001(11) 0.0023(10)
C40 0.0115(11) 0.0201(12) 0.0264(13) -0.0003(10) 0.0000(10) 0.0032(9)
C41 0.0131(11) 0.0195(12) 0.0259(13) 0.0005(10) 0.0005(10) 0.0021(10)
C42 0.0217(12) 0.0116(11) 0.0242(13) -0.0029(9) 0.0007(10) 0.0007(10)
C43 0.0200(12) 0.0112(11) 0.0288(13) -0.0050(9) 0.0016(11) -0.0012(10)
C44 0.0197(13) 0.0201(13) 0.0343(15) -0.0077(11) -0.0010(11) -0.0021(11)
C45 0.0182(14) 0.0307(15) 0.0468(18) -0.0094(13) 0.0036(13) -0.0060(12)
C46 0.0266(14) 0.0315(15) 0.0375(17) -0.0096(13) 0.0127(12) -0.0106(12)
C47 0.0312(15) 0.0230(13) 0.0304(15) -0.0049(11) 0.0065(12) -0.0074(12)
C48 0.0259(13) 0.0119(11) 0.0266(13) -0.0036(10) 0.0035(11) -0.0013(10)
C49 0.0264(13) 0.0191(12) 0.0232(14) -0.0005(10) -0.0012(11) 0.0006(11)
C50 0.0202(13) 0.0245(13) 0.0270(14) -0.0030(11) -0.0030(11) 0.0019(11)
C51 0.0198(12) 0.0182(12) 0.0238(13) -0.0031(10) 0.0027(10) 0.0003(10)
O52 0.0179(9) 0.0420(11) 0.0246(10) 0.0011(8) 0.0024(8) 0.0027(8)
N61 0.0244(12) 0.0207(11) 0.0292(13) -0.0020(9) -0.0012(10) -0.0021(10)
C62 0.0209(13) 0.0204(12) 0.0227(13) 0.0012(10) -0.0020(10) 0.0008(11)
C63 0.0300(15) 0.0247(14) 0.0399(17) 0.0019(12) 0.0045(13) -0.0044(12)
C64 0.0318(17) 0.0395(17) 0.0454(19) 0.0061(15) 0.0138(14) -0.0070(13)
C65 0.0273(15) 0.0439(18) 0.0417(19) -0.0008(14) 0.0111(14) 0.0031(14)
C66 0.0280(14) 0.0256(14) 0.0322(15) -0.0003(11) 0.0021(12) 0.0040(12)
C67 0.0172(12) 0.0216(12) 0.0234(13) 0.0020(10) -0.0034(10) 0.0010(10)
N68 0.0237(12) 0.0219(11) 0.0258(12) 0.0023(9) 0.0004(9) -0.0005(10)
N71 0.0201(12) 0.0194(11) 0.0515(16) -0.0013(11) 0.0017(11) -0.0011(9)
C72 0.0155(12) 0.0202(12) 0.0279(13) 0.0012(10) -0.0003(10) 0.0023(10)
C73 0.0236(13) 0.0189(13) 0.0340(15) -0.0001(11) 0.0041(11) 0.0020(11)
C74 0.0336(16) 0.0209(13) 0.0476(18) -0.0078(12) 0.0014(14) -0.0028(12)
C75 0.0275(15) 0.0287(15) 0.0457(18) 0.0011(13) 0.0029(14) -0.0111(12)
C76 0.0206(13) 0.0332(16) 0.0354(16) 0.0003(12) 0.0032(12) -0.0044(12)
C77 0.0209(13) 0.0235(13) 0.0209(13) -0.0002(10) -0.0020(10) 0.0011(11)
N78 0.0202(11) 0.0285(12) 0.0310(13) -0.0057(10) 0.0022(10) 0.0063(10)

loop_
_atom_type_symbol
_atom_type_description
_atom_type_scat_dispersion_real
_atom_type_scat_dispersion_imag
_atom_type_scat_source
C C 0.0033 0.0016 'International Tables Vol C Tables 4.2.6.8 and 6.1.1.4'
H H 0.0000 0.0000 'International Tables Vol C Tables 4.2.6.8 and 6.1.1.4'
N N 0.0061 0.0033 'International Tables Vol C Tables 4.2.6.8 and 6.1.1.4'
O O 0.0106 0.0060 'International Tables Vol C Tables 4.2.6.8 and 6.1.1.4'

loop_
_geom_angle_atom_site_label_1
_geom_angle_atom_site_label_2
_geom_angle_atom_site_label_3
_geom_angle
_geom_angle_site_symmetry_1
_geom_angle_site_symmetry_3
_geom_angle_publ_flag
C2 O1 H1 109.5 . . ?
O1 C2 C11 124.2(2) . . ?
O1 C2 C3 115.1(2) . . ?
C11 C2 C3 120.7(2) . . ?
C4 C3 C2 120.4(2) . . ?
C4 C3 H3 119.8 . . ?
C2 C3 H3 119.8 . . ?
C3 C4 C5 121.3(2) . . ?
C3 C4 H4 119.4 . . ?
C5 C4 H4 119.4 . . ?
C4 C5 C6 122.4(2) . . ?
C4 C5 C10 118.6(2) . . ?
C6 C5 C10 119.0(2) . . ?
C7 C6 C5 121.4(3) . . ?
C7 C6 H6 119.3 . . ?
C5 C6 H6 119.3 . . ?
C6 C7 C8 119.6(3) . . ?
C6 C7 H7 120.2 . . ?
C8 C7 H7 120.2 . . ?
C9 C8 C7 120.6(3) . . ?
C9 C8 H8 119.7 . . ?
C7 C8 H8 119.7 . . ?
C8 C9 C10 121.2(2) . . ?
C8 C9 H9 119.4 . . ?
C10 C9 H9 119.4 . . ?
C9 C10 C5 118.1(2) . . ?
C9 C10 C11 122.3(2) . . ?
C5 C10 C11 119.6(2) . . ?
C2 C11 C10 119.4(2) . . ?
C2 C11 C12 119.7(2) . . ?
C10 C11 C12 120.9(2) . . ?
C21 C12 C13 119.3(2) . . ?
C21 C12 C11 121.9(2) . . ?
C13 C12 C11 118.8(2) . . ?
C14 C13 C18 117.8(2) . . ?
C14 C13 C12 122.7(2) . . ?
C18 C13 C12 119.5(2) . . ?
C15 C14 C13 121.4(3) . . ?
C15 C14 H14 119.3 . . ?
C13 C14 H14 119.3 . . ?
C14 C15 C16 120.5(3) . . ?
C14 C15 H15 119.7 . . ?
C16 C15 H15 119.7 . . ?
C17 C16 C15 119.9(3) . . ?
C17 C16 H16 120.1 . . ?
C15 C16 H16 120.1 . . ?
C16 C17 C18 121.3(3) . . ?
C16 C17 H17 119.4 . . ?
C18 C17 H17 119.4 . . ?
C19 C18 C17 121.9(2) . . ?
C19 C18 C13 119.0(2) . . ?
C17 C18 C13 119.1(3) . . ?
C20 C19 C18 120.5(2) . . ?
C20 C19 H19 119.7 . . ?
C18 C19 H19 119.7 . . ?
C19 C20 C21 121.0(3) . . ?
C19 C20 H20 119.5 . . ?
C21 C20 H20 119.5 . . ?
O22 C21 C12 124.9(2) . . ?
O22 C21 C20 114.5(2) . . ?
C12 C21 C20 120.6(2) . . ?
C21 O22 H22 109.5 . . ?
C32 O31 H31 109.5 . . ?
O31 C32 C41 117.5(2) . . ?
O31 C32 C33 121.9(2) . . ?
C41 C32 C33 120.6(2) . . ?
C34 C33 C32 120.3(2) . . ?
C34 C33 H33 119.8 . . ?
C32 C33 H33 119.8 . . ?
C33 C34 C35 121.3(2) . . ?
C33 C34 H34 119.4 . . ?
C35 C34 H34 119.4 . . ?
C34 C35 C40 118.0(2) . . ?
C34 C35 C36 122.8(2) . . ?
C40 C35 C36 119.2(2) . . ?
C37 C36 C35 121.0(3) . . ?
C37 C36 H36 119.5 . . ?
C35 C36 H36 119.5 . . ?
C36 C37 C38 119.8(3) . . ?
C36 C37 H37 120.1 . . ?
C38 C37 H37 120.1 . . ?
C39 C38 C37 120.8(3) . . ?
C39 C38 H38 119.6 . . ?
C37 C38 H38 119.6 . . ?
C38 C39 C40 121.0(2) . . ?
C38 C39 H39 119.5 . . ?
C40 C39 H39 119.5 . . ?
C35 C40 C39 118.1(2) . . ?
C35 C40 C41 120.2(2) . . ?
C39 C40 C41 121.7(2) . . ?
C32 C41 C40 119.5(2) . . ?
C32 C41 C42 119.7(2) . . ?
C40 C41 C42 120.8(2) . . ?
C51 C42 C43 119.0(2) . . ?
C51 C42 C41 119.7(2) . . ?
C43 C42 C41 121.3(2) . . ?
C48 C43 C44 118.3(2) . . ?
C48 C43 C42 119.9(2) . . ?
C44 C43 C42 121.7(2) . . ?
C45 C44 C43 120.6(3) . . ?
C45 C44 H44 119.7 . . ?
C43 C44 H44 119.7 . . ?
C44 C45 C46 120.9(3) . . ?
C44 C45 H45 119.6 . . ?
C46 C45 H45 119.6 . . ?
C47 C46 C45 120.0(3) . . ?
C47 C46 H46 120.0 . . ?
C45 C46 H46 120.0 . . ?
C46 C47 C48 120.8(3) . . ?
C46 C47 H47 119.6 . . ?
C48 C47 H47 119.6 . . ?
C47 C48 C49 122.0(2) . . ?
C47 C48 C43 119.4(2) . . ?
C49 C48 C43 118.7(2) . . ?
C50 C49 C48 120.9(2) . . ?
C50 C49 H49 119.5 . . ?
C48 C49 H49 119.5 . . ?
C49 C50 C51 120.4(2) . . ?
C49 C50 H50 119.8 . . ?
C51 C50 H50 119.8 . . ?
O52 C51 C42 125.1(2) . . ?
O52 C51 C50 113.9(2) . . ?
C42 C51 C50 121.0(2) . . ?
C51 O52 H52 109.5 . . ?
C62 N61 H61A 109.7(17) . . ?
C62 N61 H61B 109(2) . . ?
H61A N61 H61B 112(2) . . ?
N61 C62 C63 109.3(2) . . ?
N61 C62 C67 115.0(2) . . ?
C63 C62 C67 109.6(2) . . ?
N61 C62 H62 107.6 . . ?
C63 C62 H62 107.6 . . ?
C67 C62 H62 107.6 . . ?
C64 C63 C62 112.0(2) . . ?
C64 C63 H63A 109.2 . . ?
C62 C63 H63A 109.2 . . ?
C64 C63 H63B 109.2 . . ?
C62 C63 H63B 109.2 . . ?
H63A C63 H63B 107.9 . . ?
C63 C64 C65 111.6(2) . . ?
C63 C64 H64A 109.3 . . ?
C65 C64 H64A 109.3 . . ?
C63 C64 H64B 109.3 . . ?
C65 C64 H64B 109.3 . . ?
H64A C64 H64B 108.0 . . ?
C66 C65 C64 110.8(2) . . ?
C66 C65 H65A 109.5 . . ?
C64 C65 H65A 109.5 . . ?
C66 C65 H65B 109.5 . . ?
C64 C65 H65B 109.5 . . ?
H65A C65 H65B 108.1 . . ?
C67 C66 C65 112.0(2) . . ?
C67 C66 H66A 109.2 . . ?
C65 C66 H66A 109.2 . . ?
C67 C66 H66B 109.2 . . ?
C65 C66 H66B 109.2 . . ?
H66A C66 H66B 107.9 . . ?
N68 C67 C66 109.0(2) . . ?
N68 C67 C62 114.9(2) . . ?
C66 C67 C62 109.4(2) . . ?
N68 C67 H67 107.8 . . ?
C66 C67 H67 107.8 . . ?
C62 C67 H67 107.8 . . ?
C67 N68 H68A 110.0(17) . . ?
C67 N68 H68B 106(2) . . ?
H68A N68 H68B 108(3) . . ?
C72 N71 H71A 107(2) . . ?
C72 N71 H71B 107(2) . . ?
H71A N71 H71B 113(3) . . ?
N71 C72 C77 109.8(2) . . ?
N71 C72 C73 111.1(2) . . ?
C77 C72 C73 112.0(2) . . ?
N71 C72 H72 107.9 . . ?
C77 C72 H72 107.9 . . ?
C73 C72 H72 107.9 . . ?
C72 C73 C74 112.7(2) . . ?
C72 C73 H73A 109.1 . . ?
C74 C73 H73A 109.1 . . ?
C72 C73 H73B 109.1 . . ?
C74 C73 H73B 109.1 . . ?
H73A C73 H73B 107.8 . . ?
C75 C74 C73 109.7(2) . . ?
C75 C74 H74A 109.7 . . ?
C73 C74 H74A 109.7 . . ?
C75 C74 H74B 109.7 . . ?
C73 C74 H74B 109.7 . . ?
H74A C74 H74B 108.2 . . ?
C76 C75 C74 109.9(2) . . ?
C76 C75 H75A 109.7 . . ?
C74 C75 H75A 109.7 . . ?
C76 C75 H75B 109.7 . . ?
C74 C75 H75B 109.7 . . ?
H75A C75 H75B 108.2 . . ?
C75 C76 C77 113.3(2) . . ?
C75 C76 H76A 108.9 . . ?
C77 C76 H76A 108.9 . . ?
C75 C76 H76B 108.9 . . ?
C77 C76 H76B 108.9 . . ?
H76A C76 H76B 107.7 . . ?
N78 C77 C72 110.1(2) . . ?
N78 C77 C76 108.1(2) . . ?
C72 C77 C76 110.8(2) . . ?
N78 C77 H77 109.3 . . ?
C72 C77 H77 109.3 . . ?
C76 C77 H77 109.3 . . ?
C77 N78 H78A 109.4(18) . . ?
C77 N78 H78B 109(2) . . ?
H78A N78 H78B 108(3) . . ?

loop_
_geom_bond_atom_site_label_1
_geom_bond_atom_site_label_2
_geom_bond_distance
_geom_bond_site_symmetry_2
_geom_bond_publ_flag
O1 C2 1.359(3) . ?
O1 H1 0.8400 . ?
C2 C11 1.378(4) . ?
C2 C3 1.417(3) . ?
C3 C4 1.361(4) . ?
C3 H3 0.9500 . ?
C4 C5 1.415(4) . ?
C4 H4 0.9500 . ?
C5 C6 1.419(4) . ?
C5 C10 1.425(3) . ?
C6 C7 1.364(4) . ?
C6 H6 0.9500 . ?
C7 C8 1.405(4) . ?
C7 H7 0.9500 . ?
C8 C9 1.372(4) . ?
C8 H8 0.9500 . ?
C9 C10 1.415(4) . ?
C9 H9 0.9500 . ?
C10 C11 1.431(3) . ?
C11 C12 1.497(3) . ?
C12 C21 1.372(4) . ?
C12 C13 1.439(4) . ?
C13 C14 1.415(4) . ?
C13 C18 1.426(3) . ?
C14 C15 1.367(4) . ?
C14 H14 0.9500 . ?
C15 C16 1.404(4) . ?
C15 H15 0.9500 . ?
C16 C17 1.358(5) . ?
C16 H16 0.9500 . ?
C17 C18 1.418(4) . ?
C17 H17 0.9500 . ?
C18 C19 1.418(4) . ?
C19 C20 1.359(4) . ?
C19 H19 0.9500 . ?
C20 C21 1.423(3) . ?
C20 H20 0.9500 . ?
C21 O22 1.364(3) . ?
O22 H22 0.8400 . ?
O31 C32 1.354(3) . ?
O31 H31 0.8400 . ?
C32 C41 1.379(3) . ?
C32 C33 1.414(4) . ?
C33 C34 1.367(4) . ?
C33 H33 0.9500 . ?
C34 C35 1.419(4) . ?
C34 H34 0.9500 . ?
C35 C40 1.421(4) . ?
C35 C36 1.421(4) . ?
C36 C37 1.366(4) . ?
C36 H36 0.9500 . ?
C37 C38 1.408(4) . ?
C37 H37 0.9500 . ?
C38 C39 1.367(4) . ?
C38 H38 0.9500 . ?
C39 C40 1.423(3) . ?
C39 H39 0.9500 . ?
C40 C41 1.424(3) . ?
C41 C42 1.490(3) . ?
C42 C51 1.378(4) . ?
C42 C43 1.430(3) . ?
C43 C48 1.420(3) . ?
C43 C44 1.421(4) . ?
C44 C45 1.372(4) . ?
C44 H44 0.9500 . ?
C45 C46 1.402(4) . ?
C45 H45 0.9500 . ?
C46 C47 1.367(4) . ?
C46 H46 0.9500 . ?
C47 C48 1.417(4) . ?
C47 H47 0.9500 . ?
C48 C49 1.418(4) . ?
C49 C50 1.361(4) . ?
C49 H49 0.9500 . ?
C50 C51 1.415(4) . ?
C50 H50 0.9500 . ?
C51 O52 1.356(3) . ?
O52 H52 0.8400 . ?
N61 C62 1.474(3) . ?
N61 H61A 0.922(19) . ?
N61 H61B 0.89(2) . ?
C62 C63 1.530(4) . ?
C62 C67 1.538(3) . ?
C62 H62 1.0000 . ?
C63 C64 1.522(4) . ?
C63 H63A 0.9900 . ?
C63 H63B 0.9900 . ?
C64 C65 1.529(4) . ?
C64 H64A 0.9900 . ?
C64 H64B 0.9900 . ?
C65 C66 1.526(4) . ?
C65 H65A 0.9900 . ?
C65 H65B 0.9900 . ?
C66 C67 1.522(4) . ?
C66 H66A 0.9900 . ?
C66 H66B 0.9900 . ?
C67 N68 1.478(3) . ?
C67 H67 1.0000 . ?
N68 H68A 0.91(2) . ?
N68 H68B 0.89(2) . ?
N71 C72 1.484(3) . ?
N71 H71A 0.90(2) . ?
N71 H71B 0.89(2) . ?
C72 C77 1.524(3) . ?
C72 C73 1.526(3) . ?
C72 H72 1.0000 . ?
C73 C74 1.527(4) . ?
C73 H73A 0.9900 . ?
C73 H73B 0.9900 . ?
C74 C75 1.523(4) . ?
C74 H74A 0.9900 . ?
C74 H74B 0.9900 . ?
C75 C76 1.518(4) . ?
C75 H75A 0.9900 . ?
C75 H75B 0.9900 . ?
C76 C77 1.529(4) . ?
C76 H76A 0.9900 . ?
C76 H76B 0.9900 . ?
C77 N78 1.482(3) . ?
C77 H77 1.0000 . ?
N78 H78A 0.90(2) . ?
N78 H78B 0.90(2) . ?

loop_
_geom_torsion_atom_site_label_1
_geom_torsion_atom_site_label_2
_geom_torsion_atom_site_label_3
_geom_torsion_atom_site_label_4
_geom_torsion
_geom_torsion_site_symmetry_1
_geom_torsion_site_symmetry_2
_geom_torsion_site_symmetry_3
_geom_torsion_site_symmetry_4
_geom_torsion_publ_flag
O1 C2 C3 C4 -178.6(2) . . . . ?
C11 C2 C3 C4 0.3(4) . . . . ?
C2 C3 C4 C5 -0.4(4) . . . . ?
C3 C4 C5 C6 -179.2(3) . . . . ?
C3 C4 C5 C10 0.4(4) . . . . ?
C4 C5 C6 C7 178.1(3) . . . . ?
C10 C5 C6 C7 -1.5(4) . . . . ?
C5 C6 C7 C8 1.9(4) . . . . ?
C6 C7 C8 C9 -0.7(4) . . . . ?
C7 C8 C9 C10 -0.8(4) . . . . ?
C8 C9 C10 C5 1.2(4) . . . . ?
C8 C9 C10 C11 -178.1(2) . . . . ?
C4 C5 C10 C9 -179.7(2) . . . . ?
C6 C5 C10 C9 0.0(4) . . . . ?
C4 C5 C10 C11 -0.4(4) . . . . ?
C6 C5 C10 C11 179.3(2) . . . . ?
O1 C2 C11 C10 178.5(2) . . . . ?
C3 C2 C11 C10 -0.2(4) . . . . ?
O1 C2 C11 C12 0.6(4) . . . . ?
C3 C2 C11 C12 -178.1(2) . . . . ?
C9 C10 C11 C2 179.5(2) . . . . ?
C5 C10 C11 C2 0.3(3) . . . . ?
C9 C10 C11 C12 -2.6(4) . . . . ?
C5 C10 C11 C12 178.2(2) . . . . ?
C2 C11 C12 C21 -105.2(3) . . . . ?
C10 C11 C12 C21 76.9(3) . . . . ?
C2 C11 C12 C13 71.7(3) . . . . ?
C10 C11 C12 C13 -106.1(3) . . . . ?
C21 C12 C13 C14 178.3(2) . . . . ?
C11 C12 C13 C14 1.3(4) . . . . ?
C21 C12 C13 C18 -0.4(4) . . . . ?
C11 C12 C13 C18 -177.4(2) . . . . ?
C18 C13 C14 C15 1.0(4) . . . . ?
C12 C13 C14 C15 -177.7(3) . . . . ?
C13 C14 C15 C16 0.2(5) . . . . ?
C14 C15 C16 C17 -1.4(5) . . . . ?
C15 C16 C17 C18 1.3(5) . . . . ?
C16 C17 C18 C19 178.2(3) . . . . ?
C16 C17 C18 C13 -0.1(4) . . . . ?
C14 C13 C18 C19 -179.4(2) . . . . ?
C12 C13 C18 C19 -0.6(4) . . . . ?
C14 C13 C18 C17 -1.1(4) . . . . ?
C12 C13 C18 C17 177.7(2) . . . . ?
C17 C18 C19 C20 -176.7(3) . . . . ?
C13 C18 C19 C20 1.6(4) . . . . ?
C18 C19 C20 C21 -1.5(4) . . . . ?
C13 C12 C21 O22 -178.4(2) . . . . ?
C11 C12 C21 O22 -1.4(4) . . . . ?
C13 C12 C21 C20 0.5(4) . . . . ?
C11 C12 C21 C20 177.4(2) . . . . ?
C19 C20 C21 O22 179.4(2) . . . . ?
C19 C20 C21 C12 0.4(4) . . . . ?
O31 C32 C33 C34 178.2(2) . . . . ?
C41 C32 C33 C34 -2.5(4) . . . . ?
C32 C33 C34 C35 1.0(4) . . . . ?
C33 C34 C35 C40 2.3(4) . . . . ?
C33 C34 C35 C36 -177.0(3) . . . . ?
C34 C35 C36 C37 -178.5(3) . . . . ?
C40 C35 C36 C37 2.2(4) . . . . ?
C35 C36 C37 C38 1.2(4) . . . . ?
C36 C37 C38 C39 -2.4(4) . . . . ?
C37 C38 C39 C40 0.2(4) . . . . ?
C34 C35 C40 C39 176.5(2) . . . . ?
C36 C35 C40 C39 -4.2(3) . . . . ?
C34 C35 C40 C41 -4.3(4) . . . . ?
C36 C35 C40 C41 175.1(2) . . . . ?
C38 C39 C40 C35 3.1(4) . . . . ?
C38 C39 C40 C41 -176.2(2) . . . . ?
O31 C32 C41 C40 179.8(2) . . . . ?
C33 C32 C41 C40 0.5(4) . . . . ?
O31 C32 C41 C42 -3.2(4) . . . . ?
C33 C32 C41 C42 177.5(2) . . . . ?
C35 C40 C41 C32 2.9(4) . . . . ?
C39 C40 C41 C32 -177.9(2) . . . . ?
C35 C40 C41 C42 -174.0(2) . . . . ?
C39 C40 C41 C42 5.2(4) . . . . ?
C32 C41 C42 C51 -76.6(3) . . . . ?
C40 C41 C42 C51 100.3(3) . . . . ?
C32 C41 C42 C43 104.1(3) . . . . ?
C40 C41 C42 C43 -79.0(3) . . . . ?
C51 C42 C43 C48 -1.5(3) . . . . ?
C41 C42 C43 C48 177.9(2) . . . . ?
C51 C42 C43 C44 177.3(2) . . . . ?
C41 C42 C43 C44 -3.4(3) . . . . ?
C48 C43 C44 C45 -1.5(4) . . . . ?
C42 C43 C44 C45 179.7(2) . . . . ?
C43 C44 C45 C46 -0.5(4) . . . . ?
C44 C45 C46 C47 0.9(4) . . . . ?
C45 C46 C47 C48 0.7(4) . . . . ?
C46 C47 C48 C49 177.3(2) . . . . ?
C46 C47 C48 C43 -2.7(4) . . . . ?
C44 C43 C48 C47 3.1(3) . . . . ?
C42 C43 C48 C47 -178.2(2) . . . . ?
C44 C43 C48 C49 -177.0(2) . . . . ?
C42 C43 C48 C49 1.8(3) . . . . ?
C47 C48 C49 C50 179.6(2) . . . . ?
C43 C48 C49 C50 -0.4(4) . . . . ?
C48 C49 C50 C51 -1.3(4) . . . . ?
C43 C42 C51 O52 -179.9(2) . . . . ?
C41 C42 C51 O52 0.7(4) . . . . ?
C43 C42 C51 C50 -0.3(4) . . . . ?
C41 C42 C51 C50 -179.6(2) . . . . ?
C49 C50 C51 O52 -178.6(2) . . . . ?
C49 C50 C51 C42 1.7(4) . . . . ?
N61 C62 C63 C64 175.8(2) . . . . ?
C67 C62 C63 C64 -57.3(3) . . . . ?
C62 C63 C64 C65 54.5(3) . . . . ?
C63 C64 C65 C66 -52.6(4) . . . . ?
C64 C65 C66 C67 55.6(3) . . . . ?
C65 C66 C67 N68 174.7(2) . . . . ?
C65 C66 C67 C62 -58.8(3) . . . . ?
N61 C62 C67 N68 -54.8(3) . . . . ?
C63 C62 C67 N68 -178.4(2) . . . . ?
N61 C62 C67 C66 -177.8(2) . . . . ?
C63 C62 C67 C66 58.6(3) . . . . ?
N71 C72 C73 C74 -176.7(2) . . . . ?
C77 C72 C73 C74 -53.5(3) . . . . ?
C72 C73 C74 C75 56.6(3) . . . . ?
C73 C74 C75 C76 -57.5(3) . . . . ?
C74 C75 C76 C77 57.4(3) . . . . ?
N71 C72 C77 N78 -66.1(3) . . . . ?
C73 C72 C77 N78 169.9(2) . . . . ?
N71 C72 C77 C76 174.4(2) . . . . ?
C73 C72 C77 C76 50.4(3) . . . . ?
C75 C76 C77 N78 -174.2(2) . . . . ?
C75 C76 C77 C72 -53.6(3) . . . . ?
